data_2219017
loop_
_publ_author_name
'Cheng, Xiang-Wei'

_publ_section_title
;
 Methyl
 <i>N</i>'-[(<i>E</i>)-4-hydroxy-3-methoxybenzylidene]hydrazinecarboxylate
;
_journal_coeditor_code HB2754
_journal_issue 8
_journal_name_full 'Acta Crystallographica Section E'
_journal_page_first o1397
_journal_paper_doi 10.1107/S1600536808019788
_journal_volume 64
_journal_year 2008
_chemical_formula_iupac 'C10 H12 N2 O4'
_chemical_formula_moiety 'C10 H12 N2 O4'
_chemical_formula_sum 'C10 H12 N2 O4'
_chemical_formula_weight 224.22
_chemical_name_systematic
;Methyl
 <i>N</i>'-[(<i>E</i>)-4-hydroxy-3-methoxybenzylidene]hydrazinecarboxylate
;
_space_group_IT_number 14
_symmetry_cell_setting monoclinic
_symmetry_space_group_name_Hall '-P 2ybc'
_symmetry_space_group_name_H-M 'P 1 21/c 1'
_atom_sites_solution_hydrogens geom
_atom_sites_solution_primary direct
_atom_sites_solution_secondary difmap
_audit_creation_method SHELXL97
_cell_angle_alpha 90.00
_cell_angle_beta 98.272(4)
_cell_angle_gamma 90.00
_cell_formula_units_Z 4
_cell_length_a 9.4718(10)
_cell_length_b 11.0983(11)
_cell_length_c 10.3220(11)
_cell_measurement_reflns_used 1887
_cell_measurement_temperature 123(2)
_cell_measurement_theta_max 25.0
_cell_measurement_theta_min 2.2
_cell_volume 1073.77(19)
_computing_cell_refinement 'SAINT (Bruker, 2002)'
_computing_data_collection 'SMART (Bruker, 2002)'
_computing_data_reduction 'SAINT (Bruker, 2002)'
_computing_molecular_graphics 'SHELXTL (Sheldrick, 2008)'
_computing_publication_material 'SHELXTL (Sheldrick, 2008'
_computing_structure_refinement 'SHELXL97 (Sheldrick, 2008)'
_computing_structure_solution 'SHELXS97 (Sheldrick, 2008)'
_diffrn_ambient_temperature 123(2)
_diffrn_measured_fraction_theta_full 0.996
_diffrn_measured_fraction_theta_max 0.996
_diffrn_measurement_device_type 'Bruker SMART CCD'
_diffrn_measurement_method \w
_diffrn_radiation_monochromator graphite
_diffrn_radiation_source 'fine-focus sealed tube'
_diffrn_radiation_type MoK\a
_diffrn_radiation_wavelength 0.71073
_diffrn_reflns_av_R_equivalents 0.0289
_diffrn_reflns_av_sigmaI/netI 0.0188
_diffrn_reflns_limit_h_max 10
_diffrn_reflns_limit_h_min -11
_diffrn_reflns_limit_k_max 13
_diffrn_reflns_limit_k_min -13
_diffrn_reflns_limit_l_max 12
_diffrn_reflns_limit_l_min -11
_diffrn_reflns_number 11214
_diffrn_reflns_theta_full 25.02
_diffrn_reflns_theta_max 25.02
_diffrn_reflns_theta_min 2.17
_exptl_absorpt_coefficient_mu 0.109
_exptl_absorpt_correction_T_max 0.968
_exptl_absorpt_correction_T_min 0.965
_exptl_absorpt_correction_type multi-scan
_exptl_absorpt_process_details '(SADABS; Bruker, 2002)'
_exptl_crystal_colour colourless
_exptl_crystal_density_diffrn 1.387
_exptl_crystal_density_method 'not measured'
_exptl_crystal_description block
_exptl_crystal_F_000 472
_exptl_crystal_size_max 0.29
_exptl_crystal_size_mid 0.27
_exptl_crystal_size_min 0.26
_refine_diff_density_max 0.190
_refine_diff_density_min -0.135
_refine_ls_extinction_coef 0.036(5)
_refine_ls_extinction_expression Fc^*^=kFc[1+0.001xFc^2^\l^3^/sin(2\q)]^-1/4^
_refine_ls_extinction_method 'SHELXL97 (Sheldrick, 2008)'
_refine_ls_goodness_of_fit_ref 1.023
_refine_ls_hydrogen_treatment constr
_refine_ls_matrix_type full
_refine_ls_number_parameters 146
_refine_ls_number_reflns 1887
_refine_ls_number_restraints 0
_refine_ls_restrained_S_all 1.023
_refine_ls_R_factor_all 0.0427
_refine_ls_R_factor_gt 0.0348
_refine_ls_shift/su_max 0.010
_refine_ls_shift/su_mean 0.001
_refine_ls_structure_factor_coef Fsqd
_refine_ls_weighting_details 'calc w = 1/[\s^2^(Fo^2^)+(0.0687P)^2^+0.1817P] where P=(Fo^2^+2Fc^2^)/3'
_refine_ls_weighting_scheme calc
_refine_ls_wR_factor_gt 0.1068
_refine_ls_wR_factor_ref 0.1128
_reflns_number_gt 1590
_reflns_number_total 1887
_reflns_threshold_expression I>2\s(I)
_cod_data_source_file hb2754.cif
_cod_data_source_block I
_cod_original_sg_symbol_H-M 'P 21/c'
_cod_database_code 2219017
_cod_database_fobs_code 2219017

loop_
_symmetry_equiv_pos_as_xyz
'x, y, z'
'-x, y+1/2, -z+1/2'
'-x, -y, -z'
'x, -y-1/2, z-1/2'

loop_
_atom_site_type_symbol
_atom_site_label
_atom_site_fract_x
_atom_site_fract_y
_atom_site_fract_z
_atom_site_U_iso_or_equiv
_atom_site_adp_type
_atom_site_calc_flag
_atom_site_refinement_flags
_atom_site_occupancy
C C1 0.46841(16) 0.22471(12) 0.90488(15) 0.0408(4) Uani d . 1
C C2 0.57541(17) 0.23855(13) 1.00956(16) 0.0453(4) Uani d . 1
H H2A 0.5760 0.3073 1.0645 0.054 Uiso calc R 1
C C3 0.46883(16) 0.12325(13) 0.82397(14) 0.0405(4) Uani d . 1
C C4 0.3402(2) 0.01177(17) 0.64655(17) 0.0596(5) Uani d . 1
H H4A 0.2550 0.0191 0.5809 0.089 Uiso calc R 1
H H4B 0.3309 -0.0589 0.7016 0.089 Uiso calc R 1
H H4C 0.4246 0.0026 0.6025 0.089 Uiso calc R 1
C C5 0.57560(15) 0.03861(13) 0.84778(14) 0.0406(4) Uani d . 1
H H5 0.5761 -0.0291 0.7916 0.049 Uiso calc R 1
C C6 0.68260(16) 0.15212(14) 1.03504(15) 0.0439(4) Uani d . 1
H H6 0.7554 0.1618 1.1079 0.053 Uiso calc R 1
C C7 0.68361(15) 0.05223(13) 0.95482(14) 0.0390(4) Uani d . 1
C C8 0.79364(16) -0.04036(13) 0.98484(15) 0.0425(4) Uani d . 1
H H8 0.8497 -0.0414 1.0689 0.051 Uiso calc R 1
C C9 0.96010(15) -0.28026(12) 0.85416(14) 0.0381(4) Uani d . 1
C C10 1.0957(2) -0.45396(18) 0.82782(19) 0.0681(6) Uani d . 1
H H10A 1.1524 -0.5152 0.8804 0.102 Uiso calc R 1
H H10B 1.1562 -0.4113 0.7734 0.102 Uiso calc R 1
H H10C 1.0166 -0.4929 0.7715 0.102 Uiso calc R 1
N N1 0.81595(13) -0.11952(11) 0.90087(12) 0.0409(3) Uani d . 1
N N2 0.91622(13) -0.20662(11) 0.94426(12) 0.0434(3) Uani d . 1
H H2B 0.9502 -0.2137 1.0279 0.052 Uiso calc R 1
O O1 0.36374(12) 0.30938(9) 0.88270(11) 0.0543(3) Uani d . 1
H H1 0.3060 0.2900 0.8164 0.081 Uiso calc R 1
O O2 0.35509(13) 0.11728(10) 0.72612(11) 0.0571(4) Uani d . 1
O O3 0.93369(12) -0.26695(10) 0.73659(10) 0.0508(3) Uani d . 1
O O4 1.03976(12) -0.36926(10) 0.91342(10) 0.0520(3) Uani d . 1

loop_
_atom_site_aniso_label
_atom_site_aniso_U_11
_atom_site_aniso_U_22
_atom_site_aniso_U_33
_atom_site_aniso_U_12
_atom_site_aniso_U_13
_atom_site_aniso_U_23
C1 0.0423(8) 0.0368(7) 0.0437(9) 0.0025(6) 0.0071(6) 0.0028(6)
C2 0.0511(9) 0.0373(8) 0.0469(9) 0.0004(6) 0.0045(7) -0.0050(6)
C3 0.0410(8) 0.0445(8) 0.0360(8) 0.0010(6) 0.0055(6) 0.0012(6)
C4 0.0648(11) 0.0618(10) 0.0485(10) 0.0017(9) -0.0038(8) -0.0113(8)
C5 0.0432(8) 0.0401(8) 0.0398(8) 0.0016(6) 0.0101(6) -0.0025(6)
C6 0.0431(8) 0.0458(8) 0.0415(9) -0.0022(7) 0.0018(6) 0.0014(6)
C7 0.0387(8) 0.0403(7) 0.0390(8) -0.0002(6) 0.0095(6) 0.0040(6)
C8 0.0431(8) 0.0455(8) 0.0387(8) 0.0030(6) 0.0056(6) 0.0025(6)
C9 0.0352(7) 0.0434(8) 0.0349(8) -0.0014(6) 0.0029(6) 0.0006(6)
C10 0.0767(13) 0.0687(12) 0.0567(11) 0.0307(10) 0.0019(9) -0.0149(9)
N1 0.0393(7) 0.0442(7) 0.0393(7) 0.0059(5) 0.0064(5) 0.0070(5)
N2 0.0465(7) 0.0500(7) 0.0328(7) 0.0132(6) 0.0033(5) 0.0023(5)
O1 0.0565(7) 0.0465(6) 0.0559(7) 0.0137(5) -0.0053(5) -0.0084(5)
O2 0.0551(7) 0.0610(7) 0.0501(7) 0.0157(5) -0.0093(5) -0.0147(5)
O3 0.0589(7) 0.0593(7) 0.0336(7) 0.0073(5) 0.0046(5) 0.0001(5)
O4 0.0612(7) 0.0534(7) 0.0402(6) 0.0199(5) 0.0026(5) -0.0030(5)

loop_
_atom_type_symbol
_atom_type_description
_atom_type_scat_dispersion_real
_atom_type_scat_dispersion_imag
_atom_type_scat_source
C C 0.0033 0.0016 'International Tables Vol C Tables 4.2.6.8 and 6.1.1.4'
H H 0.0000 0.0000 'International Tables Vol C Tables 4.2.6.8 and 6.1.1.4'
N N 0.0061 0.0033 'International Tables Vol C Tables 4.2.6.8 and 6.1.1.4'
O O 0.0106 0.0060 'International Tables Vol C Tables 4.2.6.8 and 6.1.1.4'

loop_
_geom_angle_atom_site_label_1
_geom_angle_atom_site_label_2
_geom_angle_atom_site_label_3
_geom_angle
O1 C1 C2 119.35(13)
O1 C1 C3 121.23(13)
C2 C1 C3 119.42(13)
C1 C2 C6 120.28(14)
C1 C2 H2A 119.9
C6 C2 H2A 119.9
O2 C3 C5 125.38(13)
O2 C3 C1 114.15(13)
C5 C3 C1 120.45(13)
O2 C4 H4A 109.5
O2 C4 H4B 109.5
H4A C4 H4B 109.5
O2 C4 H4C 109.5
H4A C4 H4C 109.5
H4B C4 H4C 109.5
C3 C5 C7 120.09(13)
C3 C5 H5 120.0
C7 C5 H5 120.0
C7 C6 C2 120.37(14)
C7 C6 H6 119.8
C2 C6 H6 119.8
C6 C7 C5 119.38(13)
C6 C7 C8 120.08(13)
C5 C7 C8 120.50(13)
N1 C8 C7 121.53(13)
N1 C8 H8 119.2
C7 C8 H8 119.2
O3 C9 O4 124.73(13)
O3 C9 N2 125.25(13)
O4 C9 N2 110.01(12)
O4 C10 H10A 109.5
O4 C10 H10B 109.5
H10A C10 H10B 109.5
O4 C10 H10C 109.5
H10A C10 H10C 109.5
H10B C10 H10C 109.5
C8 N1 N2 115.80(12)
C9 N2 N1 117.75(12)
C9 N2 H2B 121.1
N1 N2 H2B 121.1
C1 O1 H1 109.5
C3 O2 C4 117.85(12)
C9 O4 C10 115.75(12)

loop_
_geom_bond_atom_site_label_1
_geom_bond_atom_site_label_2
_geom_bond_distance
C1 O1 1.3613(17)
C1 C2 1.380(2)
C1 C3 1.402(2)
C2 C6 1.394(2)
C2 H2A 0.9500
C3 O2 1.3682(18)
C3 C5 1.376(2)
C4 O2 1.4256(19)
C4 H4A 0.9800
C4 H4B 0.9800
C4 H4C 0.9800
C5 C7 1.402(2)
C5 H5 0.9500
C6 C7 1.385(2)
C6 H6 0.9500
C7 C8 1.465(2)
C8 N1 1.2729(19)
C8 H8 0.9500
C9 O3 1.2123(18)
C9 O4 1.3366(17)
C9 N2 1.3479(19)
C10 O4 1.4421(19)
C10 H10A 0.9800
C10 H10B 0.9800
C10 H10C 0.9800
N1 N2 1.3837(16)
N2 H2B 0.8800
O1 H1 0.8400

loop_
_geom_hbond_atom_site_label_D
_geom_hbond_atom_site_label_H
_geom_hbond_atom_site_label_A
_geom_hbond_site_symmetry_A
_geom_hbond_distance_DH
_geom_hbond_distance_HA
_geom_hbond_distance_DA
_geom_hbond_angle_DHA
O1 H1 O2 . 0.84 2.21 2.6695(15) 114
O1 H1 O3 2_656 0.84 2.34 3.0286(16) 139
O1 H1 N1 2_656 0.84 2.57 3.2640(17) 140
N2 H2B O3 4_556 0.88 2.19 3.0124(16) 155

loop_
_geom_torsion_atom_site_label_1
_geom_torsion_atom_site_label_2
_geom_torsion_atom_site_label_3
_geom_torsion_atom_site_label_4
_geom_torsion
O1 C1 C2 C6 179.17(14)
C3 C1 C2 C6 -0.3(2)
O1 C1 C3 O2 -1.5(2)
C2 C1 C3 O2 177.96(14)
O1 C1 C3 C5 179.93(14)
C2 C1 C3 C5 -0.6(2)
O2 C3 C5 C7 -177.24(13)
C1 C3 C5 C7 1.1(2)
C1 C2 C6 C7 0.7(2)
C2 C6 C7 C5 -0.1(2)
C2 C6 C7 C8 -177.83(13)
C3 C5 C7 C6 -0.8(2)
C3 C5 C7 C8 176.91(13)
C6 C7 C8 N1 -165.42(14)
C5 C7 C8 N1 16.9(2)
C7 C8 N1 N2 -175.85(12)
O3 C9 N2 N1 10.3(2)
O4 C9 N2 N1 -170.91(11)
C8 N1 N2 C9 -169.52(13)
C5 C3 O2 C4 4.0(2)
C1 C3 O2 C4 -174.49(14)
O3 C9 O4 C10 -0.3(2)
N2 C9 O4 C10 -179.09(14)

loop_
_cod_related_entry_id
_cod_related_entry_database
_cod_related_entry_code
1 ChemSpider 30655564
